data_4315607
loop_
_publ_author_name
'Soumya Sarkar'
'Kevin P. McGowan'
'Jeffrey A. Culver'
'Adam R. Carlson'
'J\"urgen Koller'
'Andrew J. Peloquin'
'Melanie K. Veige'
'Khalil A. Abboud'
'Adam S. Veige'

_publ_section_title
;
 NCN Trianionic Pincer Ligand Precursors: Synthesis of Bimetallic,
 Chelating Diamide, and Pincer Group IV Complexes
;
_journal_name_full 'Inorganic Chemistry'
_journal_page_first 5143
_journal_page_last 5156
_journal_paper_doi 10.1021/ic100232s
_journal_volume 49
_journal_year 2010
_chemical_formula_sum 'C32 H44 N2'
_chemical_formula_weight 456.69
_chemical_name_systematic
; 
 ? 
;
_space_group_IT_number 2
_symmetry_cell_setting triclinic
_symmetry_space_group_name_Hall '-P 1'
_symmetry_space_group_name_H-M 'P -1'
_atom_sites_solution_hydrogens geom
_atom_sites_solution_primary direct
_atom_sites_solution_secondary difmap
_audit_creation_method SHELXL-97
_cell_angle_alpha 112.047(2)
_cell_angle_beta 90.730(2)
_cell_angle_gamma 113.013(2)
_cell_formula_units_Z 2
_cell_length_a 10.7730(15)
_cell_length_b 11.3453(16)
_cell_length_c 13.5349(19)
_cell_measurement_reflns_used 54
_cell_measurement_temperature 173(2)
_cell_measurement_theta_max 28.0
_cell_measurement_theta_min 2.0
_cell_volume 1386.4(3)
_computing_cell_refinement 'Bruker SMART v5.624 & SAINT 6.36a (Bruker 1998)'
_computing_data_collection 'Bruker SMART v5.624 (Bruker 1998)'
_computing_data_reduction 'Bruker SHELXTL v6.14 (Bruker 2000)'
_computing_molecular_graphics 'Bruker SHELXTL v6.14'
_computing_publication_material 'Bruker SHELXTL v6.14'
_computing_structure_refinement 'Bruker SHELXTL v6.14'
_computing_structure_solution 'Bruker SHELXTL v6.14'
_diffrn_ambient_temperature 173(2)
_diffrn_measured_fraction_theta_full 0.956
_diffrn_measured_fraction_theta_max 0.956
_diffrn_measurement_device_type 'SMART CCD area detector'
_diffrn_measurement_method '\w scans'
_diffrn_radiation_monochromator graphite
_diffrn_radiation_source 'fine-focus sealed tube'
_diffrn_radiation_type MoK\a
_diffrn_radiation_wavelength 0.71073
_diffrn_reflns_av_R_equivalents 0.0503
_diffrn_reflns_av_sigmaI/netI 0.0539
_diffrn_reflns_limit_h_max 9
_diffrn_reflns_limit_h_min -13
_diffrn_reflns_limit_k_max 14
_diffrn_reflns_limit_k_min -14
_diffrn_reflns_limit_l_max 17
_diffrn_reflns_limit_l_min -17
_diffrn_reflns_number 9182
_diffrn_reflns_theta_full 27.49
_diffrn_reflns_theta_max 27.49
_diffrn_reflns_theta_min 2.09
_diffrn_standards_decay_% 1
_diffrn_standards_number 0
_exptl_absorpt_coefficient_mu 0.063
_exptl_absorpt_correction_T_max 0.9968
_exptl_absorpt_correction_T_min 0.9859
_exptl_absorpt_correction_type integration
_exptl_absorpt_process_details 'based on measured indexed crystal faces, Bruker SHELXTL  v6.12 (Bruker 1998)'
_exptl_crystal_colour colorless
_exptl_crystal_density_diffrn 1.094
_exptl_crystal_density_meas ?
_exptl_crystal_density_method 'not measured'
_exptl_crystal_description plates
_exptl_crystal_F_000 500
_exptl_crystal_size_max 0.20
_exptl_crystal_size_mid 0.18
_exptl_crystal_size_min 0.05
_refine_diff_density_max 0.235
_refine_diff_density_min -0.209
_refine_diff_density_rms 0.040
_refine_ls_extinction_method none
_refine_ls_goodness_of_fit_ref 1.042
_refine_ls_hydrogen_treatment mixed
_refine_ls_matrix_type full
_refine_ls_number_parameters 315
_refine_ls_number_reflns 6079
_refine_ls_number_restraints 0
_refine_ls_restrained_S_all 1.042
_refine_ls_R_factor_all 0.0757
_refine_ls_R_factor_gt 0.0489
_refine_ls_shift/su_max 0.001
_refine_ls_shift/su_mean 0.000
_refine_ls_structure_factor_coef Fsqd
_refine_ls_weighting_details 'calc w=1/[\s^2^(Fo^2^)+(0.0616P)^2^+0.1718P] where P=(Fo^2^+2Fc^2^)/3'
_refine_ls_weighting_scheme calc
_refine_ls_wR_factor_gt 0.1213
_refine_ls_wR_factor_ref 0.1347
_reflns_number_gt 4187
_reflns_number_total 6079
_reflns_threshold_expression I>2\s(I)
_cod_data_source_file ic100232s_si_001_04.cif
_cod_data_source_block kv05
_cod_depositor_comments
;
The following automatic conversions were performed:

'_symmetry_cell_setting' value 'Triclinic' changed to 'triclinic'
according to the built-in table from CIF Core dictionary named
'cif_core.dic' version 2.4.1 from 2010-06-29.

Automatic conversion script
Id: cif_fix_values 1646 2011-03-28 12:23:43Z adriana 

The following automatic conversions were performed:

'_exptl_crystal_density_meas' value 'not measured' was changed to '?'
- the value is perceived as not measured.

Automatic conversion script
Id: cif_fix_values 3008 2015-01-20 13:52:24Z robertas 
;
_cod_database_code 4315607

loop_
_symmetry_equiv_pos_as_xyz
'x, y, z'
'-x, -y, -z'

loop_
_atom_site_label
_atom_site_type_symbol
_atom_site_fract_x
_atom_site_fract_y
_atom_site_fract_z
_atom_site_U_iso_or_equiv
_atom_site_adp_type
_atom_site_occupancy
_atom_site_symmetry_multiplicity
_atom_site_calc_flag
_atom_site_refinement_flags
_atom_site_disorder_assembly
_atom_site_disorder_group
C1 C 0.65559(15) 0.50181(16) 0.40004(11) 0.0308(3) Uani 1 1 d . . .
H1A H 0.6183 0.5312 0.3546 0.037 Uiso 1 1 calc R . .
N1 N 0.42148(13) 0.19053(14) 0.23796(10) 0.0327(3) Uani 1 1 d . . .
H2 H 0.4580(18) 0.1366(19) 0.2440(14) 0.038(5) Uiso 1 1 d . . .
N2 N 0.84361(13) 0.69566(15) 0.32540(11) 0.0347(3) Uani 1 1 d . . .
H3 H 0.8566(19) 0.625(2) 0.2767(15) 0.046(5) Uiso 1 1 d . . .
C2 C 0.57139(15) 0.38184(16) 0.41375(11) 0.0327(3) Uani 1 1 d . . .
C3 C 0.62697(18) 0.34157(18) 0.48243(13) 0.0417(4) Uani 1 1 d . . .
H3A H 0.5711 0.2608 0.4938 0.050 Uiso 1 1 calc R . .
C4 C 0.76328(19) 0.41878(19) 0.53404(14) 0.0453(4) Uani 1 1 d . . .
H4A H 0.8003 0.3907 0.5806 0.054 Uiso 1 1 calc R . .
C5 C 0.84579(17) 0.53644(18) 0.51816(13) 0.0395(4) Uani 1 1 d . . .
H5A H 0.9394 0.5880 0.5533 0.047 Uiso 1 1 calc R . .
C6 C 0.79278(15) 0.57993(16) 0.45103(11) 0.0319(3) Uani 1 1 d . . .
C7 C 0.42769(15) 0.29136(17) 0.34867(12) 0.0374(4) Uani 1 1 d . . .
H7A H 0.3719 0.2381 0.3882 0.045 Uiso 1 1 calc R . .
H7B H 0.3864 0.3530 0.3424 0.045 Uiso 1 1 calc R . .
C8 C 0.48048(14) 0.24975(15) 0.16381(11) 0.0295(3) Uani 1 1 d . . .
C9 C 0.40276(15) 0.29270(16) 0.11219(12) 0.0322(3) Uani 1 1 d . . .
C10 C 0.45732(17) 0.34737(17) 0.03834(13) 0.0381(4) Uani 1 1 d . . .
H10A H 0.4066 0.3785 0.0043 0.046 Uiso 1 1 calc R . .
C11 C 0.58407(17) 0.35746(18) 0.01320(13) 0.0398(4) Uani 1 1 d . . .
H11A H 0.6198 0.3951 -0.0376 0.048 Uiso 1 1 calc R . .
C12 C 0.65819(16) 0.31256(17) 0.06226(13) 0.0362(4) Uani 1 1 d . . .
H12A H 0.7444 0.3181 0.0436 0.043 Uiso 1 1 calc R . .
C13 C 0.60981(14) 0.25915(15) 0.13855(11) 0.0303(3) Uani 1 1 d . . .
C14 C 0.25838(15) 0.27388(17) 0.13060(13) 0.0374(4) Uani 1 1 d . . .
H14A H 0.2359 0.2309 0.1842 0.045 Uiso 1 1 calc R . .
C15 C 0.2477(2) 0.4131(2) 0.17773(18) 0.0565(5) Uani 1 1 d . . .
H15A H 0.3159 0.4765 0.2448 0.085 Uiso 1 1 calc R . .
H15B H 0.1555 0.3971 0.1936 0.085 Uiso 1 1 calc R . .
H15C H 0.2649 0.4555 0.1252 0.085 Uiso 1 1 calc R . .
C16 C 0.15266(19) 0.1738(2) 0.02605(18) 0.0679(6) Uani 1 1 d . . .
H16A H 0.0609 0.1637 0.0403 0.102 Uiso 1 1 calc R . .
H16B H 0.1549 0.0816 -0.0004 0.102 Uiso 1 1 calc R . .
H16C H 0.1743 0.2117 -0.0290 0.102 Uiso 1 1 calc R . .
C17 C 0.69275(15) 0.20564(17) 0.18735(12) 0.0347(3) Uani 1 1 d . . .
H17A H 0.6698 0.2154 0.2605 0.042 Uiso 1 1 calc R . .
C18 C 0.6486(2) 0.0491(2) 0.11781(17) 0.0597(6) Uani 1 1 d . . .
H18A H 0.5490 -0.0019 0.1089 0.090 Uiso 1 1 calc R . .
H18B H 0.6948 0.0124 0.1535 0.090 Uiso 1 1 calc R . .
H18C H 0.6738 0.0365 0.0464 0.090 Uiso 1 1 calc R . .
C19 C 0.84738(18) 0.2885(2) 0.20298(17) 0.0536(5) Uani 1 1 d . . .
H19A H 0.8731 0.3882 0.2477 0.080 Uiso 1 1 calc R . .
H19B H 0.8738 0.2772 0.1321 0.080 Uiso 1 1 calc R . .
H19C H 0.8947 0.2532 0.2392 0.080 Uiso 1 1 calc R . .
C20 C 0.88210(16) 0.70959(18) 0.43499(13) 0.0390(4) Uani 1 1 d . . .
H20A H 0.8733 0.7922 0.4891 0.047 Uiso 1 1 calc R . .
H20B H 0.9793 0.7257 0.4471 0.047 Uiso 1 1 calc R . .
C21 C 0.90595(15) 0.82253(16) 0.30932(11) 0.0309(3) Uani 1 1 d . . .
C22 C 0.83943(14) 0.91165(16) 0.33508(11) 0.0320(3) Uani 1 1 d . . .
C23 C 0.89685(15) 1.03471(17) 0.31954(12) 0.0355(4) Uani 1 1 d . . .
H23A H 0.8535 1.0967 0.3377 0.043 Uiso 1 1 calc R . .
C24 C 1.01673(16) 1.06873(17) 0.27779(13) 0.0380(4) Uani 1 1 d . . .
H24A H 1.0545 1.1532 0.2673 0.046 Uiso 1 1 calc R . .
C25 C 1.08082(15) 0.97987(17) 0.25162(12) 0.0365(4) Uani 1 1 d . . .
H25A H 1.1623 1.0033 0.2224 0.044 Uiso 1 1 calc R . .
C26 C 1.02809(15) 0.85638(16) 0.26735(12) 0.0337(3) Uani 1 1 d . . .
C27 C 0.70215(16) 0.86884(18) 0.37267(13) 0.0394(4) Uani 1 1 d . . .
H27A H 0.7053 0.8204 0.4204 0.047 Uiso 1 1 calc R . .
C28 C 0.58700(18) 0.7641(2) 0.27494(17) 0.0602(6) Uani 1 1 d . . .
H28A H 0.4990 0.7369 0.2994 0.090 Uiso 1 1 calc R . .
H28B H 0.6034 0.6805 0.2375 0.090 Uiso 1 1 calc R . .
H28C H 0.5846 0.8077 0.2251 0.090 Uiso 1 1 calc R . .
C29 C 0.6719(2) 0.9932(2) 0.4375(2) 0.0812(8) Uani 1 1 d . . .
H29A H 0.7465 1.0597 0.5000 0.122 Uiso 1 1 calc R . .
H29B H 0.5854 0.9601 0.4630 0.122 Uiso 1 1 calc R . .
H29C H 0.6643 1.0401 0.3915 0.122 Uiso 1 1 calc R . .
C30 C 1.09686(17) 0.75664(18) 0.23571(14) 0.0423(4) Uani 1 1 d . . .
H30A H 1.0822 0.7104 0.2873 0.051 Uiso 1 1 calc R . .
C31 C 1.0302(2) 0.6417(2) 0.12181(16) 0.0561(5) Uani 1 1 d . . .
H31A H 0.9310 0.5945 0.1177 0.084 Uiso 1 1 calc R . .
H31B H 1.0692 0.5731 0.1054 0.084 Uiso 1 1 calc R . .
H31C H 1.0476 0.6837 0.0691 0.084 Uiso 1 1 calc R . .
C32 C 1.25232(19) 0.8299(2) 0.24138(19) 0.0610(5) Uani 1 1 d . . .
H32A H 1.2958 0.9040 0.3145 0.092 Uiso 1 1 calc R . .
H32B H 1.2694 0.8716 0.1884 0.092 Uiso 1 1 calc R . .
H32C H 1.2909 0.7610 0.2249 0.092 Uiso 1 1 calc R . .

loop_
_atom_site_aniso_label
_atom_site_aniso_U_11
_atom_site_aniso_U_22
_atom_site_aniso_U_33
_atom_site_aniso_U_23
_atom_site_aniso_U_13
_atom_site_aniso_U_12
C1 0.0300(8) 0.0356(8) 0.0294(7) 0.0147(6) 0.0080(6) 0.0152(7)
N1 0.0286(7) 0.0324(7) 0.0377(7) 0.0182(6) 0.0089(5) 0.0099(6)
N2 0.0334(7) 0.0329(7) 0.0311(7) 0.0125(6) 0.0054(5) 0.0085(6)
C2 0.0337(8) 0.0376(8) 0.0281(7) 0.0142(7) 0.0121(6) 0.0158(7)
C3 0.0507(10) 0.0395(9) 0.0363(8) 0.0199(7) 0.0112(8) 0.0164(8)
C4 0.0554(11) 0.0505(10) 0.0383(9) 0.0222(8) 0.0036(8) 0.0271(9)
C5 0.0382(9) 0.0463(10) 0.0345(8) 0.0143(7) 0.0035(7) 0.0210(8)
C6 0.0304(8) 0.0359(8) 0.0285(7) 0.0121(6) 0.0062(6) 0.0144(7)
C7 0.0303(8) 0.0425(9) 0.0368(8) 0.0189(7) 0.0132(7) 0.0104(7)
C8 0.0258(7) 0.0257(7) 0.0311(7) 0.0106(6) 0.0059(6) 0.0065(6)
C9 0.0266(7) 0.0311(8) 0.0347(8) 0.0120(7) 0.0057(6) 0.0097(6)
C10 0.0391(9) 0.0432(9) 0.0408(9) 0.0223(8) 0.0101(7) 0.0211(8)
C11 0.0427(9) 0.0464(10) 0.0409(9) 0.0254(8) 0.0187(7) 0.0218(8)
C12 0.0312(8) 0.0397(9) 0.0389(8) 0.0165(7) 0.0147(7) 0.0157(7)
C13 0.0267(7) 0.0285(8) 0.0300(7) 0.0082(6) 0.0050(6) 0.0100(6)
C14 0.0267(8) 0.0420(9) 0.0471(9) 0.0225(8) 0.0098(7) 0.0140(7)
C15 0.0436(11) 0.0535(11) 0.0761(13) 0.0250(10) 0.0292(10) 0.0256(9)
C16 0.0327(10) 0.0704(14) 0.0721(14) 0.0048(11) -0.0016(9) 0.0182(10)
C17 0.0310(8) 0.0374(9) 0.0349(8) 0.0132(7) 0.0056(6) 0.0156(7)
C18 0.0708(14) 0.0427(11) 0.0605(12) 0.0092(9) -0.0113(10) 0.0314(10)
C19 0.0330(9) 0.0663(13) 0.0708(13) 0.0367(11) 0.0083(9) 0.0224(9)
C20 0.0304(8) 0.0437(9) 0.0359(8) 0.0170(7) 0.0011(6) 0.0087(7)
C21 0.0260(7) 0.0310(8) 0.0276(7) 0.0103(6) 0.0022(6) 0.0061(6)
C22 0.0245(7) 0.0361(8) 0.0273(7) 0.0093(6) 0.0040(6) 0.0087(6)
C23 0.0310(8) 0.0356(8) 0.0357(8) 0.0119(7) 0.0065(6) 0.0127(7)
C24 0.0339(8) 0.0348(9) 0.0416(9) 0.0178(7) 0.0090(7) 0.0091(7)
C25 0.0246(7) 0.0410(9) 0.0383(8) 0.0163(7) 0.0094(6) 0.0085(7)
C26 0.0262(7) 0.0373(8) 0.0309(7) 0.0112(7) 0.0046(6) 0.0099(6)
C27 0.0286(8) 0.0462(10) 0.0429(9) 0.0195(8) 0.0130(7) 0.0144(7)
C28 0.0273(9) 0.0771(14) 0.0653(12) 0.0330(11) 0.0059(8) 0.0084(9)
C29 0.0623(14) 0.0643(14) 0.1071(19) 0.0242(14) 0.0558(14) 0.0268(12)
C30 0.0374(9) 0.0460(10) 0.0475(9) 0.0197(8) 0.0141(7) 0.0213(8)
C31 0.0552(12) 0.0487(11) 0.0569(11) 0.0110(9) 0.0176(9) 0.0249(9)
C32 0.0389(10) 0.0706(14) 0.0774(14) 0.0277(12) 0.0169(10) 0.0296(10)

loop_
_atom_type_symbol
_atom_type_description
_atom_type_scat_dispersion_real
_atom_type_scat_dispersion_imag
_atom_type_scat_source
C C 0.0033 0.0016 'International Tables Vol C Tables 4.2.6.8 and 6.1.1.4'
H H 0.0000 0.0000 'International Tables Vol C Tables 4.2.6.8 and 6.1.1.4'
N N 0.0061 0.0033 'International Tables Vol C Tables 4.2.6.8 and 6.1.1.4'

loop_
_geom_angle_atom_site_label_1
_geom_angle_atom_site_label_2
_geom_angle_atom_site_label_3
_geom_angle
_geom_angle_site_symmetry_1
_geom_angle_site_symmetry_3
_geom_angle_publ_flag
C6 C1 C2 121.86(14) . . ?
C6 C1 H1A 119.1 . . ?
C2 C1 H1A 119.1 . . ?
C8 N1 C7 116.59(12) . . ?
C8 N1 H2 110.6(11) . . ?
C7 N1 H2 108.4(11) . . ?
C21 N2 C20 115.09(12) . . ?
C21 N2 H3 112.7(12) . . ?
C20 N2 H3 109.5(12) . . ?
C1 C2 C3 118.38(15) . . ?
C1 C2 C7 120.51(14) . . ?
C3 C2 C7 120.91(15) . . ?
C4 C3 C2 120.32(16) . . ?
C4 C3 H3A 119.8 . . ?
C2 C3 H3A 119.8 . . ?
C5 C4 C3 120.44(15) . . ?
C5 C4 H4A 119.8 . . ?
C3 C4 H4A 119.8 . . ?
C4 C5 C6 120.49(16) . . ?
C4 C5 H5A 119.8 . . ?
C6 C5 H5A 119.8 . . ?
C1 C6 C5 118.49(15) . . ?
C1 C6 C20 120.94(13) . . ?
C5 C6 C20 120.56(14) . . ?
N1 C7 C2 113.49(12) . . ?
N1 C7 H7A 108.9 . . ?
C2 C7 H7A 108.9 . . ?
N1 C7 H7B 108.9 . . ?
C2 C7 H7B 108.9 . . ?
H7A C7 H7B 107.7 . . ?
C9 C8 C13 120.41(13) . . ?
C9 C8 N1 118.07(13) . . ?
C13 C8 N1 121.45(13) . . ?
C10 C9 C8 118.72(14) . . ?
C10 C9 C14 119.17(14) . . ?
C8 C9 C14 122.03(13) . . ?
C11 C10 C9 121.36(15) . . ?
C11 C10 H10A 119.3 . . ?
C9 C10 H10A 119.3 . . ?
C12 C11 C10 119.60(15) . . ?
C12 C11 H11A 120.2 . . ?
C10 C11 H11A 120.2 . . ?
C11 C12 C13 121.62(14) . . ?
C11 C12 H12A 119.2 . . ?
C13 C12 H12A 119.2 . . ?
C12 C13 C8 118.27(14) . . ?
C12 C13 C17 119.71(13) . . ?
C8 C13 C17 121.93(13) . . ?
C15 C14 C9 112.07(13) . . ?
C15 C14 C16 110.08(15) . . ?
C9 C14 C16 111.30(14) . . ?
C15 C14 H14A 107.7 . . ?
C9 C14 H14A 107.7 . . ?
C16 C14 H14A 107.7 . . ?
C14 C15 H15A 109.5 . . ?
C14 C15 H15B 109.5 . . ?
H15A C15 H15B 109.5 . . ?
C14 C15 H15C 109.5 . . ?
H15A C15 H15C 109.5 . . ?
H15B C15 H15C 109.5 . . ?
C14 C16 H16A 109.5 . . ?
C14 C16 H16B 109.5 . . ?
H16A C16 H16B 109.5 . . ?
C14 C16 H16C 109.5 . . ?
H16A C16 H16C 109.5 . . ?
H16B C16 H16C 109.5 . . ?
C13 C17 C19 113.49(14) . . ?
C13 C17 C18 109.58(13) . . ?
C19 C17 C18 110.98(15) . . ?
C13 C17 H17A 107.5 . . ?
C19 C17 H17A 107.5 . . ?
C18 C17 H17A 107.5 . . ?
C17 C18 H18A 109.5 . . ?
C17 C18 H18B 109.5 . . ?
H18A C18 H18B 109.5 . . ?
C17 C18 H18C 109.5 . . ?
H18A C18 H18C 109.5 . . ?
H18B C18 H18C 109.5 . . ?
C17 C19 H19A 109.5 . . ?
C17 C19 H19B 109.5 . . ?
H19A C19 H19B 109.5 . . ?
C17 C19 H19C 109.5 . . ?
H19A C19 H19C 109.5 . . ?
H19B C19 H19C 109.5 . . ?
N2 C20 C6 111.51(13) . . ?
N2 C20 H20A 109.3 . . ?
C6 C20 H20A 109.3 . . ?
N2 C20 H20B 109.3 . . ?
C6 C20 H20B 109.3 . . ?
H20A C20 H20B 108.0 . . ?
C22 C21 C26 120.75(14) . . ?
C22 C21 N2 117.43(13) . . ?
C26 C21 N2 121.82(14) . . ?
C23 C22 C21 118.70(13) . . ?
C23 C22 C27 120.96(14) . . ?
C21 C22 C27 120.23(14) . . ?
C22 C23 C24 121.02(15) . . ?
C22 C23 H23A 119.5 . . ?
C24 C23 H23A 119.5 . . ?
C25 C24 C23 119.95(15) . . ?
C25 C24 H24A 120.0 . . ?
C23 C24 H24A 120.0 . . ?
C24 C25 C26 121.04(14) . . ?
C24 C25 H25A 119.5 . . ?
C26 C25 H25A 119.5 . . ?
C25 C26 C21 118.54(14) . . ?
C25 C26 C30 120.95(14) . . ?
C21 C26 C30 120.46(14) . . ?
C29 C27 C22 113.06(14) . . ?
C29 C27 C28 110.21(17) . . ?
C22 C27 C28 109.74(13) . . ?
C29 C27 H27A 107.9 . . ?
C22 C27 H27A 107.9 . . ?
C28 C27 H27A 107.9 . . ?
C27 C28 H28A 109.5 . . ?
C27 C28 H28B 109.5 . . ?
H28A C28 H28B 109.5 . . ?
C27 C28 H28C 109.5 . . ?
H28A C28 H28C 109.5 . . ?
H28B C28 H28C 109.5 . . ?
C27 C29 H29A 109.5 . . ?
C27 C29 H29B 109.5 . . ?
H29A C29 H29B 109.5 . . ?
C27 C29 H29C 109.5 . . ?
H29A C29 H29C 109.5 . . ?
H29B C29 H29C 109.5 . . ?
C26 C30 C31 110.45(14) . . ?
C26 C30 C32 113.76(15) . . ?
C31 C30 C32 109.07(15) . . ?
C26 C30 H30A 107.8 . . ?
C31 C30 H30A 107.8 . . ?
C32 C30 H30A 107.8 . . ?
C30 C31 H31A 109.5 . . ?
C30 C31 H31B 109.5 . . ?
H31A C31 H31B 109.5 . . ?
C30 C31 H31C 109.5 . . ?
H31A C31 H31C 109.5 . . ?
H31B C31 H31C 109.5 . . ?
C30 C32 H32A 109.5 . . ?
C30 C32 H32B 109.5 . . ?
H32A C32 H32B 109.5 . . ?
C30 C32 H32C 109.5 . . ?
H32A C32 H32C 109.5 . . ?
H32B C32 H32C 109.5 . . ?

loop_
_geom_bond_atom_site_label_1
_geom_bond_atom_site_label_2
_geom_bond_distance
_geom_bond_site_symmetry_2
_geom_bond_publ_flag
C1 C6 1.392(2) . ?
C1 C2 1.392(2) . ?
C1 H1A 0.9500 . ?
N1 C8 1.4321(19) . ?
N1 C7 1.486(2) . ?
N1 H2 0.872(18) . ?
N2 C21 1.4330(19) . ?
N2 C20 1.468(2) . ?
N2 H3 0.892(19) . ?
C2 C3 1.396(2) . ?
C2 C7 1.507(2) . ?
C3 C4 1.386(2) . ?
C3 H3A 0.9500 . ?
C4 C5 1.382(2) . ?
C4 H4A 0.9500 . ?
C5 C6 1.392(2) . ?
C5 H5A 0.9500 . ?
C6 C20 1.508(2) . ?
C7 H7A 0.9900 . ?
C7 H7B 0.9900 . ?
C8 C9 1.409(2) . ?
C8 C13 1.412(2) . ?
C9 C10 1.387(2) . ?
C9 C14 1.522(2) . ?
C10 C11 1.383(2) . ?
C10 H10A 0.9500 . ?
C11 C12 1.377(2) . ?
C11 H11A 0.9500 . ?
C12 C13 1.393(2) . ?
C12 H12A 0.9500 . ?
C13 C17 1.521(2) . ?
C14 C15 1.517(2) . ?
C14 C16 1.527(3) . ?
C14 H14A 1.0000 . ?
C15 H15A 0.9800 . ?
C15 H15B 0.9800 . ?
C15 H15C 0.9800 . ?
C16 H16A 0.9800 . ?
C16 H16B 0.9800 . ?
C16 H16C 0.9800 . ?
C17 C19 1.523(2) . ?
C17 C18 1.529(2) . ?
C17 H17A 1.0000 . ?
C18 H18A 0.9800 . ?
C18 H18B 0.9800 . ?
C18 H18C 0.9800 . ?
C19 H19A 0.9800 . ?
C19 H19B 0.9800 . ?
C19 H19C 0.9800 . ?
C20 H20A 0.9900 . ?
C20 H20B 0.9900 . ?
C21 C22 1.402(2) . ?
C21 C26 1.410(2) . ?
C22 C23 1.387(2) . ?
C22 C27 1.525(2) . ?
C23 C24 1.389(2) . ?
C23 H23A 0.9500 . ?
C24 C25 1.379(2) . ?
C24 H24A 0.9500 . ?
C25 C26 1.391(2) . ?
C25 H25A 0.9500 . ?
C26 C30 1.521(2) . ?
C27 C29 1.518(3) . ?
C27 C28 1.525(2) . ?
C27 H27A 1.0000 . ?
C28 H28A 0.9800 . ?
C28 H28B 0.9800 . ?
C28 H28C 0.9800 . ?
C29 H29A 0.9800 . ?
C29 H29B 0.9800 . ?
C29 H29C 0.9800 . ?
C30 C31 1.524(3) . ?
C30 C32 1.537(2) . ?
C30 H30A 1.0000 . ?
C31 H31A 0.9800 . ?
C31 H31B 0.9800 . ?
C31 H31C 0.9800 . ?
C32 H32A 0.9800 . ?
C32 H32B 0.9800 . ?
C32 H32C 0.9800 . ?

loop_
_cod_related_entry_id
_cod_related_entry_database
_cod_related_entry_code
1 ChemSpider 29329256
